data_9016327
loop_
_publ_author_name
'Belokoneva, E. L.'
'Shcherbakova, Y. K.'

_publ_section_title
;
 Electron density in synthetic eskolaite Cr2O3 with a corundum structure
 and its relation to antiferromagnetic properties
;
_journal_name_full 'Russian Journal of Inorganic Chemistry'
_journal_page_first 861
_journal_page_last 869
_journal_volume 48
_journal_year 2003
_chemical_compound_source Synthetic
_chemical_formula_sum 'Cr2 O3'
_chemical_name_mineral Eskolaite
_space_group_IT_number 167
_symmetry_space_group_name_Hall '-R 3 2"c'
_symmetry_space_group_name_H-M 'R -3 c :H'
_cell_angle_alpha 90
_cell_angle_beta 90
_cell_angle_gamma 120
_cell_length_a 4.953
_cell_length_b 4.953
_cell_length_c 13.578
_cell_formula_units_Z 6
_cell_volume 288.472
_database_code_amcsd 0017802
_exptl_crystal_density_diffrn 5.249
_cod_original_sg_symbol_H-M 'R -3 c'
_cod_database_code 9016327

loop_
_space_group_symop_operation_xyz
x,y,z
2/3+x,1/3+y,1/3+z
1/3+x,2/3+y,2/3+z
x,x-y,1/2+z
2/3+x,1/3+x-y,5/6+z
1/3+x,2/3+x-y,1/6+z
y,x,1/2-z
2/3+y,1/3+x,5/6-z
1/3+y,2/3+x,1/6-z
-x+y,y,1/2+z
2/3-x+y,1/3+y,5/6+z
1/3-x+y,2/3+y,1/6+z
-x,-x+y,1/2-z
2/3-x,1/3-x+y,5/6-z
1/3-x,2/3-x+y,1/6-z
-y,-x,1/2+z
2/3-y,1/3-x,5/6+z
1/3-y,2/3-x,1/6+z
x-y,-y,1/2-z
2/3+x-y,1/3-y,5/6-z
1/3+x-y,2/3-y,1/6-z
y,-x+y,-z
2/3+y,1/3-x+y,1/3-z
1/3+y,2/3-x+y,2/3-z
-x+y,-x,z
2/3-x+y,1/3-x,1/3+z
1/3-x+y,2/3-x,2/3+z
-x,-y,-z
2/3-x,1/3-y,1/3-z
1/3-x,2/3-y,2/3-z
-y,x-y,z
2/3-y,1/3+x-y,1/3+z
1/3-y,2/3+x-y,2/3+z
x-y,x,-z
2/3+x-y,1/3+x,1/3-z
1/3+x-y,2/3+x,2/3-z

loop_
_atom_site_aniso_label
_atom_site_aniso_U_11
_atom_site_aniso_U_22
_atom_site_aniso_U_33
_atom_site_aniso_U_12
_atom_site_aniso_U_13
_atom_site_aniso_U_23
Cr 0.00250 0.00250 0.00230 0.00125 0.00000 0.00000
O 0.00400 0.00400 0.00410 0.00200 0.00000 0.00000

loop_
_atom_site_label
_atom_site_fract_x
_atom_site_fract_y
_atom_site_fract_z
Cr 0.00000 0.00000 0.34745
O 0.69410 0.00000 0.25000

loop_
_cod_related_entry_id
_cod_related_entry_database
_cod_related_entry_code
1 AMCSD 0017802
